data_7250986
loop_
_publ_author_name
'Marasinghe, Aloka A.'
'Averkiev, Boris B.'
'Aaker\"oy, Christer B.'

_publ_section_title
;
 Examining intermolecular interactions in crystal structures of
 amide-substituted 2-aminopyrimidine derivatives
;
_journal_issue 43
_journal_name_full CrystEngComm
_journal_page_first 7000
_journal_page_last 7011
_journal_paper_doi 10.1039/D5CE00839E
_journal_volume 27
_journal_year 2025
_chemical_formula_moiety 'C10 H14 Br N3 O'
_chemical_formula_sum 'C10 H14 Br N3 O'
_chemical_formula_weight 272.15
_chemical_name_systematic N-(5-bromopyrimidin-2-yl)hexanamide
_space_group_crystal_system triclinic
_space_group_IT_number 2
_space_group_name_Hall '-P 1'
_space_group_name_H-M_alt 'P -1'
_atom_sites_solution_hydrogens mixed
_atom_sites_solution_primary dual
_audit_creation_date 2024-02-23
_audit_creation_method
;
Olex2 1.5-ac6-016
(compiled 2024.01.13 svn.r2f8d729c for Rigaku Oxford Diffraction, GUI svn.r6897)
;
_audit_update_record
;
2025-08-25 deposited with the CCDC.	2025-10-02 downloaded from the CCDC.
;
_cell_angle_alpha 83.8025(13)
_cell_angle_beta 88.2380(13)
_cell_angle_gamma 77.2224(13)
_cell_formula_units_Z 2
_cell_length_a 4.22728(7)
_cell_length_b 9.25178(15)
_cell_length_c 15.5113(2)
_cell_measurement_reflns_used 8013
_cell_measurement_temperature 210.00(10)
_cell_measurement_theta_max 79.6560
_cell_measurement_theta_min 2.8590
_cell_volume 588.149(16)
_computing_cell_refinement 'CrysAlisPro 1.171.43.105a (Rigaku OD, 2024)'
_computing_data_collection 'CrysAlisPro 1.171.43.105a (Rigaku OD, 2024)'
_computing_data_reduction 'CrysAlisPro 1.171.43.105a (Rigaku OD, 2024)'
_computing_molecular_graphics 'Olex2 1.5-ac6-016 (Dolomanov et al., 2009)'
_computing_publication_material 'Olex2 1.5-ac6-016 (Dolomanov et al., 2009)'
_computing_structure_refinement 'SHELXL 2018/3 (Sheldrick, 2015)'
_computing_structure_solution 'SHELXT  (Sheldrick, 2015)'
_diffrn_ambient_environment N~2~
_diffrn_ambient_temperature 210.00(10)
_diffrn_detector 'Hybrid Pixel Array Detector'
_diffrn_detector_area_resol_mean 10.0000
_diffrn_detector_type HyPix
_diffrn_measured_fraction_theta_full 0.999
_diffrn_measured_fraction_theta_max 0.986
_diffrn_measurement_details
;
List of Runs (angles in degrees, time in seconds):

  # Type    Start    End  Width  t~exp~   \w     \q     \k     \f   Frames
#--------------------------------------------------------------------------
  1  \w   -104.00 -78.00   0.50    1.00    --  -47.98-143.00  -3.00   52
  2  \w    -74.00 -48.00   0.50    1.00    --  -47.98 143.00  51.00   52
  3  \w    -88.00 -46.00   0.50    1.00    --  -47.98 127.00-118.00   84
  4  \w   -118.00 -72.00   0.50    1.00    --  -47.98-127.00 166.00   92
  5  \w     70.00 106.00   0.50    1.00    --   47.98-143.00  -3.00   72
  6  \w     39.00  84.00   0.50    1.00    --   47.98-127.00 166.00   90
  7  \w   -132.00-107.00   0.50    4.00    --  -91.75-143.00  -3.00   50
  8  \w    -85.00 -60.00   0.50    4.00    --  -91.75 143.00  51.00   50
  9  \w    -78.00 -53.00   0.50    4.00    --  -91.75 127.00-118.00   50
 10  \w     54.00  79.00   0.50    4.00    --  113.25-127.00 166.00   50
 11  \w    102.00 128.00   0.50    4.00    --  113.25 143.00  51.00   52
 12  \w     99.00 125.00   0.50    4.00    --  113.25-143.00  -3.00   52
 13  \w    151.00 176.00   0.50    4.00    --  113.25 127.00-118.00   50
 14  \w   -118.00 -74.00   0.50    1.00    --  -47.98-125.00   0.00   88
 15  \w    -26.00  28.00   0.50    1.00    --  -47.98  19.00 -90.00  108
 16  \w    -25.00  28.00   0.50    1.00    --  -47.98  19.00-180.00  106
 17  \w    -14.00  26.00   0.50    1.00    --   47.98 -19.00 -90.00   80
 18  \w    -49.00 -21.00   0.50    4.00    --  -91.75  45.00  60.00   56
 19  \w   -145.00 -78.00   0.50    4.00    --  -91.75 -15.00  30.00  134
 20  \w     42.00  88.00   0.50    4.00    --  113.25 -77.00 -30.00   92
 21  \w     45.00  70.00   0.50    4.00    --  113.25-125.00-150.00   50
 22  \w     42.00  71.00   0.50    4.00    --  113.25 -61.00-120.00   58
 23  \w    130.00 178.00   0.50    4.00    --  113.25  45.00  60.00   96
 24  \w     77.00 103.00   0.50    4.00    --  113.25 -94.00-150.00   52
 25  \w     44.00 100.00   0.50    4.00    --  113.25 -77.00  90.00  112
 26  \w     61.00 107.00   0.50    4.00    --  113.25-125.00 -90.00   92
 27  \w    136.00 172.00   0.50    4.00    --  113.25  61.00  30.00   72
 28  \w    103.00 130.00   0.50    4.00    --  113.25  45.00  90.00   54
 29  \w    148.00 174.00   0.50    4.00    --  113.25  30.00-120.00   52
 30  \w     42.00  71.00   0.50    4.00    --  113.25 -61.00  30.00   58
 31  \w     81.00 106.00   0.50    4.00    --  113.25 -94.00  30.00   50
 32  \w    105.00 143.00   0.50    4.00    --  113.25  45.00 120.00   76
 33  \w    129.00 164.00   0.50    4.00    --  113.25 125.00 -90.00   70
 34  \w     46.00 106.00   0.50    4.00    --  113.25 -94.00-180.00  120
 35  \w     58.00 104.00   0.50    4.00    --  113.25 -94.00 -60.00   92
 36  \w    131.00 157.00   0.50    4.00    --  113.25  30.00  30.00   52
 37  \w     91.00 123.00   0.50    4.00    --  113.25  77.00-120.00   64
 38  \w    131.00 162.00   0.50    4.00    --  113.25  77.00-120.00   62
 39  \w    103.00 143.00   0.50    4.00    --  113.25  45.00 -60.00   80
 40  \w     42.00 105.00   0.50    4.00    --  113.25 -94.00 -30.00  126
 41  \w    104.00 130.00   0.50    4.00    --  113.25  61.00  30.00   52
 42  \w     78.00 103.00   0.50    4.00    --  113.25 -94.00 -90.00   50
 43  \w     56.00  97.00   0.50    4.00    --  113.25 -94.00  90.00   82
 44  \w     42.00  77.00   0.50    4.00    --  113.25 -94.00  30.00   70
 45  \w     42.00  67.00   0.50    4.00    --  113.25 -61.00 -30.00   50
 46  \w    101.00 147.00   0.50    4.00    --  113.25  45.00-150.00   92
 47  \w    102.00 127.00   0.50    4.00    --  113.25  45.00   0.00   50
 48  \w    130.00 156.00   0.50    4.00    --  113.25  45.00   0.00   52
 49  \w    101.00 149.00   0.50    4.00    --  113.25  15.00  30.00   96
 50  \w     66.00 105.00   0.50    4.00    --  113.25 -94.00  60.00   78
 51  \w     73.00  99.00   0.50    4.00    --  113.25-125.00-120.00   52
 52  \w     46.00 108.00   0.50    4.00    --  113.25-125.00 -60.00  124
 53  \w    102.00 142.00   0.50    4.00    --  113.25  30.00-120.00   80
 54  \w    119.00 147.00   0.50    4.00    --  113.25  61.00 -60.00   56
 55  \w     97.00 152.00   0.50    4.00    --  113.25 125.00 120.00  110
 56  \w     93.00 138.00   0.50    4.00    --  113.25  77.00-180.00   90
 57  \w     93.00 177.00   0.50    4.00    --  113.25  77.00 -60.00  168
 58  \w    103.00 138.00   0.50    4.00    --  113.25 -83.00  84.57   70
 59  \w     72.00 113.00   0.50    4.00    --  113.25 -85.00  25.91   82
 60  \w    102.00 145.00   0.50    4.00    --  113.25  77.00 120.00   86
;
_diffrn_measurement_device 'four-circle diffractometer'
_diffrn_measurement_device_type 'XtaLAB Synergy, Dualflex, HyPix'
_diffrn_measurement_method '\w scans'
_diffrn_orient_matrix_type 'CrysAlisPro convention (1999,Acta A55,543-557)'
_diffrn_orient_matrix_UB_11 -0.0478439000
_diffrn_orient_matrix_UB_12 0.0846581000
_diffrn_orient_matrix_UB_13 -0.0914389000
_diffrn_orient_matrix_UB_21 0.1634216000
_diffrn_orient_matrix_UB_22 -0.1437336000
_diffrn_orient_matrix_UB_23 -0.0398701000
_diffrn_orient_matrix_UB_31 -0.3326181000
_diffrn_orient_matrix_UB_32 -0.0405308000
_diffrn_orient_matrix_UB_33 -0.0056414000
_diffrn_radiation_monochromator mirror
_diffrn_radiation_probe x-ray
_diffrn_radiation_type 'Cu K\a'
_diffrn_radiation_wavelength 1.54184
_diffrn_reflns_av_R_equivalents 0.0185
_diffrn_reflns_av_unetI/netI 0.0159
_diffrn_reflns_Laue_measured_fraction_full 0.999
_diffrn_reflns_Laue_measured_fraction_max 0.986
_diffrn_reflns_limit_h_max 4
_diffrn_reflns_limit_h_min -5
_diffrn_reflns_limit_k_max 11
_diffrn_reflns_limit_k_min -11
_diffrn_reflns_limit_l_max 19
_diffrn_reflns_limit_l_min -19
_diffrn_reflns_number 8938
_diffrn_reflns_point_group_measured_fraction_full 0.999
_diffrn_reflns_point_group_measured_fraction_max 0.986
_diffrn_reflns_theta_full 67.684
_diffrn_reflns_theta_max 79.969
_diffrn_reflns_theta_min 2.866
_diffrn_source 'micro-focus sealed X-ray tube'
_diffrn_source_type 'PhotonJet (Cu) X-ray Source'
_exptl_absorpt_coefficient_mu 4.601
_exptl_absorpt_correction_T_max 1.00000
_exptl_absorpt_correction_T_min 0.79079
_exptl_absorpt_correction_type multi-scan
_exptl_absorpt_process_details
;
CrysAlisPro 1.171.43.105a (Rigaku Oxford Diffraction, 2024)
Empirical absorption correction using spherical harmonics,
implemented in SCALE3 ABSPACK scaling algorithm.
;
_exptl_crystal_colour colourless
_exptl_crystal_colour_primary colourless
_exptl_crystal_density_diffrn 1.537
_exptl_crystal_description plate
_exptl_crystal_F_000 276
_exptl_crystal_recrystallization_method 'crystallized from acetonitrile'
_exptl_crystal_size_max 0.147
_exptl_crystal_size_mid 0.088
_exptl_crystal_size_min 0.022
_refine_diff_density_max 0.449
_refine_diff_density_min -0.443
_refine_diff_density_rms 0.064
_refine_ls_extinction_method none
_refine_ls_goodness_of_fit_ref 1.076
_refine_ls_hydrogen_treatment mixed
_refine_ls_matrix_type full
_refine_ls_number_parameters 141
_refine_ls_number_reflns 2536
_refine_ls_number_restraints 0
_refine_ls_restrained_S_all 1.076
_refine_ls_R_factor_all 0.0237
_refine_ls_R_factor_gt 0.0235
_refine_ls_shift/su_max 0.002
_refine_ls_shift/su_mean 0.000
_refine_ls_structure_factor_coef Fsqd
_refine_ls_weighting_details 'w=1/[\s^2^(Fo^2^)+(0.0357P)^2^+0.2164P] where P=(Fo^2^+2Fc^2^)/3'
_refine_ls_weighting_scheme calc
_refine_ls_wR_factor_gt 0.0614
_refine_ls_wR_factor_ref 0.0616
_reflns_Friedel_coverage 0.000
_reflns_number_gt 2499
_reflns_number_total 2536
_reflns_threshold_expression 'I > 2\s(I)'
_cod_data_source_file d5ce00839e2.cif
_cod_data_source_block exp_865_auto
_cod_depositor_comments 'Adding full bibliography for 7250982--7251002.cif.'
_cod_original_cell_volume 588.148(16)
_cod_database_code 7250986
_shelx_shelxl_version_number 2018/3
_chemical_oxdiff_formula C10H14Br1N3O1
_shelx_space_group_comment
;
The symmetry employed for this shelxl refinement is uniquely defined
by the following loop, which should always be used as a source of
symmetry information in preference to the above space-group names.
They are only intended as comments.
;
_olex2_refinement_description
;
1. Fixed Uiso
 At 1.2 times of:
  All C(H) groups, All C(H,H) groups
 At 1.5 times of:
  All C(H,H,H) groups
2.a Secondary CH2 refined with riding coordinates:
 C10(H10A,H10B), C11(H11A,H11B), C12(H12A,H12B), C13(H13A,H13B)
2.b Aromatic/amide H refined with riding coordinates:
 C3(H3), C5(H5)
2.c Idealised Me refined as rotating group:
 C14(H14A,H14B,H14C)
;
_olex2_submission_special_instructions 'No special instructions were received'
_oxdiff_exptl_absorpt_empirical_details
;
Empirical correction (ABSPACK) includes:
- Absorption correction using spherical harmonics
- Frame scaling
;
_oxdiff_exptl_absorpt_empirical_full_max 1.287
_oxdiff_exptl_absorpt_empirical_full_min 0.833

loop_
_space_group_symop_operation_xyz
'x, y, z'
'-x, -y, -z'

loop_
_atom_site_label
_atom_site_type_symbol
_atom_site_fract_x
_atom_site_fract_y
_atom_site_fract_z
_atom_site_U_iso_or_equiv
_atom_site_adp_type
_atom_site_occupancy
_atom_site_site_symmetry_order
_atom_site_calc_flag
_atom_site_refinement_flags_posn
_atom_site_refinement_flags_adp
_atom_site_refinement_flags_occupancy
_atom_site_disorder_assembly
_atom_site_disorder_group
Br1 Br 1.07062(4) 0.99793(2) 0.85640(2) 0.03729(8) Uani 1 1 d . . . . .
C1 C 0.6503(4) 0.58496(17) 0.86847(10) 0.0291(3) Uani 1 1 d . . . . .
N2 N 0.7279(4) 0.64229(17) 0.79055(8) 0.0364(3) Uani 1 1 d . . . . .
C3 C 0.8587(4) 0.76175(19) 0.78886(10) 0.0361(3) Uani 1 1 d . . . . .
H3 H 0.917927 0.805582 0.735021 0.043 Uiso 1 1 calc R U . . .
C4 C 0.9098(4) 0.82287(17) 0.86278(10) 0.0310(3) Uani 1 1 d . . . . .
C5 C 0.8252(4) 0.75391(18) 0.94120(10) 0.0335(3) Uani 1 1 d . . . . .
H5 H 0.860358 0.791918 0.993033 0.040 Uiso 1 1 calc R U . . .
N6 N 0.6956(3) 0.63524(16) 0.94449(8) 0.0321(3) Uani 1 1 d . . . . .
N7 N 0.5015(3) 0.46542(16) 0.87748(9) 0.0319(3) Uani 1 1 d . . . . .
H7 H 0.450(5) 0.443(2) 0.9254(15) 0.037(5) Uiso 1 1 d . . . . .
C8 C 0.4269(4) 0.37567(18) 0.81883(10) 0.0318(3) Uani 1 1 d . . . . .
O9 O 0.2782(3) 0.28191(15) 0.84583(8) 0.0421(3) Uani 1 1 d . . . . .
C10 C 0.5247(4) 0.39811(19) 0.72498(10) 0.0348(3) Uani 1 1 d . . . . .
H10A H 0.749983 0.409490 0.721874 0.042 Uiso 1 1 calc R U . . .
H10B H 0.388328 0.490629 0.697920 0.042 Uiso 1 1 calc R U . . .
C11 C 0.4951(4) 0.27050(19) 0.67387(10) 0.0357(3) Uani 1 1 d . . . . .
H11A H 0.276145 0.251811 0.681491 0.043 Uiso 1 1 calc R U . . .
H11B H 0.649752 0.179856 0.696328 0.043 Uiso 1 1 calc R U . . .
C12 C 0.5617(5) 0.3061(2) 0.57756(10) 0.0384(4) Uani 1 1 d . . . . .
H12A H 0.394847 0.391700 0.554454 0.046 Uiso 1 1 calc R U . . .
H12B H 0.771722 0.334558 0.570883 0.046 Uiso 1 1 calc R U . . .
C13 C 0.5655(5) 0.1767(2) 0.52473(11) 0.0432(4) Uani 1 1 d . . . . .
H13A H 0.356508 0.147344 0.531833 0.052 Uiso 1 1 calc R U . . .
H13B H 0.734467 0.091442 0.547177 0.052 Uiso 1 1 calc R U . . .
C14 C 0.6281(7) 0.2145(3) 0.42830(12) 0.0585(6) Uani 1 1 d . . . . .
H14A H 0.649768 0.125803 0.398541 0.088 Uiso 1 1 calc R U . . .
H14B H 0.826333 0.251089 0.421077 0.088 Uiso 1 1 calc R U . . .
H14C H 0.447898 0.290633 0.404046 0.088 Uiso 1 1 calc R U . . .

loop_
_atom_site_aniso_label
_atom_site_aniso_U_11
_atom_site_aniso_U_22
_atom_site_aniso_U_33
_atom_site_aniso_U_23
_atom_site_aniso_U_13
_atom_site_aniso_U_12
Br1 0.04451(12) 0.03040(11) 0.04098(11) -0.00285(7) -0.00141(7) -0.01709(7)
C1 0.0339(7) 0.0292(7) 0.0265(7) -0.0047(5) 0.0009(5) -0.0108(6)
N2 0.0512(8) 0.0377(7) 0.0258(6) -0.0051(5) 0.0041(5) -0.0212(6)
C3 0.0477(9) 0.0355(8) 0.0288(7) -0.0020(6) 0.0049(6) -0.0187(7)
C4 0.0343(7) 0.0277(7) 0.0336(7) -0.0035(6) -0.0001(6) -0.0122(6)
C5 0.0420(8) 0.0330(8) 0.0288(7) -0.0049(6) -0.0005(6) -0.0146(6)
N6 0.0418(7) 0.0332(7) 0.0244(6) -0.0039(5) 0.0011(5) -0.0149(5)
N7 0.0441(7) 0.0330(7) 0.0228(6) -0.0044(5) 0.0042(5) -0.0176(6)
C8 0.0387(8) 0.0312(8) 0.0282(7) -0.0053(6) 0.0006(6) -0.0125(6)
O9 0.0622(8) 0.0396(7) 0.0335(6) -0.0074(5) 0.0070(5) -0.0296(6)
C10 0.0473(9) 0.0346(8) 0.0277(7) -0.0069(6) 0.0036(6) -0.0185(7)
C11 0.0497(9) 0.0335(8) 0.0276(7) -0.0068(6) 0.0004(6) -0.0158(7)
C12 0.0549(10) 0.0364(8) 0.0289(7) -0.0060(6) 0.0011(7) -0.0199(7)
C13 0.0653(11) 0.0400(9) 0.0296(8) -0.0087(7) 0.0023(7) -0.0208(8)
C14 0.0941(17) 0.0604(13) 0.0306(9) -0.0123(8) 0.0067(9) -0.0344(12)

loop_
_atom_type_symbol
_atom_type_description
_atom_type_scat_dispersion_real
_atom_type_scat_dispersion_imag
_atom_type_scat_source
C C 0.0181 0.0091 'International Tables Vol C Tables 4.2.6.8 and 6.1.1.4'
H H 0.0000 0.0000 'International Tables Vol C Tables 4.2.6.8 and 6.1.1.4'
Br Br -0.6763 1.2805 'International Tables Vol C Tables 4.2.6.8 and 6.1.1.4'
N N 0.0311 0.0180 'International Tables Vol C Tables 4.2.6.8 and 6.1.1.4'
O O 0.0492 0.0322 'International Tables Vol C Tables 4.2.6.8 and 6.1.1.4'

loop_
_geom_angle_atom_site_label_1
_geom_angle_atom_site_label_2
_geom_angle_atom_site_label_3
_geom_angle
_geom_angle_site_symmetry_1
_geom_angle_site_symmetry_3
_geom_angle_publ_flag
N2 C1 N6 125.85(14) . . ?
N2 C1 N7 120.78(13) . . ?
N6 C1 N7 113.35(13) . . ?
C1 N2 C3 115.95(14) . . ?
N2 C3 C4 122.58(15) . . ?
C3 C4 Br1 120.91(12) . . ?
C3 C4 C5 117.24(14) . . ?
C5 C4 Br1 121.80(12) . . ?
N6 C5 C4 121.24(14) . . ?
C5 N6 C1 117.12(13) . . ?
C1 N7 C8 132.67(13) . . ?
N7 C8 C10 120.05(14) . . ?
O9 C8 N7 117.52(14) . . ?
O9 C8 C10 122.42(14) . . ?
C8 C10 C11 113.32(13) . . ?
C10 C11 C12 111.20(14) . . ?
C13 C12 C11 113.32(14) . . ?
C12 C13 C14 112.77(16) . . ?

loop_
_geom_bond_atom_site_label_1
_geom_bond_atom_site_label_2
_geom_bond_distance
_geom_bond_site_symmetry_2
_geom_bond_publ_flag
Br1 C4 1.8825(15) . ?
C1 N2 1.328(2) . ?
C1 N6 1.3473(19) . ?
C1 N7 1.381(2) . ?
N2 C3 1.338(2) . ?
C3 C4 1.375(2) . ?
C4 C5 1.386(2) . ?
C5 N6 1.327(2) . ?
N7 C8 1.383(2) . ?
C8 O9 1.212(2) . ?
C8 C10 1.506(2) . ?
C10 C11 1.520(2) . ?
C11 C12 1.526(2) . ?
C12 C13 1.519(2) . ?
C13 C14 1.527(2) . ?

loop_
_geom_hbond_atom_site_label_D
_geom_hbond_atom_site_label_H
_geom_hbond_atom_site_label_A
_geom_hbond_distance_DH
_geom_hbond_distance_HA
_geom_hbond_distance_DA
_geom_hbond_angle_DHA
_geom_hbond_site_symmetry_A
_geom_hbond_publ_flag
N7 H7 N6 0.79(2) 2.19(2) 2.9720(19) 176(2) 2_667 yes
